data_4084595
loop_
_publ_author_name
'Kim, Jee Eon'
'Weinberger, David S.'
'Carroll, Patrick J.'
'Schelter, Eric J.'

_publ_section_title
;
 Synthesis, Structural Characterization, and Carbonyl Addition Reactivity
 of a Terminal Cerium(III) Acetylide Complex
;
_journal_issue 21
_journal_name_full Organometallics
_journal_page_first 5948
_journal_paper_doi 10.1021/om500899z
_journal_volume 33
_journal_year 2014
_chemical_absolute_configuration ad
_chemical_formula_sum 'C55 H76 Ce N6 Na O4'
_chemical_formula_weight 1048.33
_space_group_IT_number 4
_symmetry_cell_setting monoclinic
_symmetry_Int_Tables_number 4
_symmetry_space_group_name_Hall 'P 2yb'
_symmetry_space_group_name_H-M 'P 1 21 1'
_atom_sites_solution_hydrogens geom
_atom_sites_solution_primary direct
_audit_creation_method SHELXL-97
_cell_angle_alpha 90.00
_cell_angle_beta 93.865(2)
_cell_angle_gamma 90.00
_cell_formula_units_Z 2
_cell_length_a 9.7803(4)
_cell_length_b 19.5232(8)
_cell_length_c 14.1969(6)
_cell_measurement_temperature 100(1)
_cell_volume 2704.63(19)
_computing_data_collection 'Bruker APEX2'
_computing_data_reduction 'Bruker SAINT'
_computing_structure_refinement 'SHELXL-97 (Sheldrick, 2008)'
_computing_structure_solution 'SHELXS-97 (Sheldrick, 2008)'
_diffrn_ambient_temperature 100(1)
_diffrn_measured_fraction_theta_full 0.999
_diffrn_measured_fraction_theta_max 0.999
_diffrn_measurement_device 'CCD Area Detector'
_diffrn_measurement_device_type 'Bruker APEXII'
_diffrn_measurement_method 'phi and omega scans'
_diffrn_radiation_monochromator graphite
_diffrn_radiation_source 'sealed tube'
_diffrn_radiation_type MoK\a
_diffrn_radiation_wavelength 0.71073
_diffrn_reflns_av_R_equivalents 0.0367
_diffrn_reflns_av_sigmaI/netI 0.0397
_diffrn_reflns_limit_h_max 12
_diffrn_reflns_limit_h_min -12
_diffrn_reflns_limit_k_max 23
_diffrn_reflns_limit_k_min -25
_diffrn_reflns_limit_l_max 17
_diffrn_reflns_limit_l_min -18
_diffrn_reflns_number 57609
_diffrn_reflns_theta_full 27.51
_diffrn_reflns_theta_max 27.51
_diffrn_reflns_theta_min 1.78
_exptl_absorpt_coefficient_mu 0.898
_exptl_absorpt_correction_T_max 0.7456
_exptl_absorpt_correction_T_min 0.6810
_exptl_absorpt_correction_type multi-scan
_exptl_absorpt_process_details '(SADABS; Sheldrick, 2007)'
_exptl_crystal_density_diffrn 1.287
_exptl_crystal_density_method 'not measured'
_exptl_crystal_F_000 1098
_exptl_crystal_size_max 0.24
_exptl_crystal_size_mid 0.16
_exptl_crystal_size_min 0.04
_refine_diff_density_max 1.113
_refine_diff_density_min -0.656
_refine_diff_density_rms 0.067
_refine_ls_abs_structure_details 'Flack H D (1983), Acta Cryst. A39, 876-881'
_refine_ls_abs_structure_Flack 0.109(8)
_refine_ls_extinction_method none
_refine_ls_goodness_of_fit_ref 1.041
_refine_ls_hydrogen_treatment constr
_refine_ls_matrix_type full
_refine_ls_number_parameters 622
_refine_ls_number_reflns 12077
_refine_ls_number_restraints 1
_refine_ls_restrained_S_all 1.041
_refine_ls_R_factor_all 0.0390
_refine_ls_R_factor_gt 0.0299
_refine_ls_shift/su_max 0.006
_refine_ls_shift/su_mean 0.000
_refine_ls_structure_factor_coef Fsqd
_refine_ls_weighting_details 'calc w=1/[\s^2^(Fo^2^)+(0.0375P)^2^+0.6773P] where P=(Fo^2^+2Fc^2^)/3'
_refine_ls_weighting_scheme calc
_refine_ls_wR_factor_gt 0.0669
_refine_ls_wR_factor_ref 0.0704
_reflns_number_gt 10785
_reflns_number_total 12077
_reflns_threshold_expression >2sigma(I)
_cod_data_source_file om500899z_si_002.cif
_cod_data_source_block UP4555
_cod_depositor_comments
;
The following automatic conversions were performed:
'_atom_site_symetry_multiplicity' tag replaced with
'_atom_site_symmetry_multiplicity'.

Automatic conversion script
Id: cif_correct_tags 1440 2010-10-19 06:21:57Z saulius 

 Adding full bibliography for 4084592--4084595.cif.
;
_cod_original_sg_symbol_H-M 'P 21     '
_cod_database_code 4084595

loop_
_symmetry_equiv_pos_as_xyz
'x, y, z'
'-x, y+1/2, -z'

loop_
_atom_site_label
_atom_site_type_symbol
_atom_site_fract_x
_atom_site_fract_y
_atom_site_fract_z
_atom_site_U_iso_or_equiv
_atom_site_adp_type
_atom_site_occupancy
_atom_site_symmetry_multiplicity
_atom_site_calc_flag
_atom_site_refinement_flags
Ce1 Ce 0.857717(14) 0.609533(10) 0.764170(9) 0.01988(4) Uani 1 1 d .
O1 O 0.9199(3) 0.71583(11) 0.83070(16) 0.0335(5) Uani 1 1 d .
O2 O 0.9606(2) 0.49914(10) 0.75626(14) 0.0220(4) Uani 1 1 d .
O3 O 0.7844(2) 0.55892(11) 0.61585(15) 0.0250(5) Uani 1 1 d .
O4 O 0.6697(2) 0.57026(11) 0.82766(15) 0.0251(5) Uani 1 1 d .
N1 N 1.2439(3) 0.77152(17) 0.8468(3) 0.0487(8) Uani 1 1 d .
N2 N 0.6826(3) 0.71398(13) 0.67313(19) 0.0285(6) Uani 1 1 d .
N3 N 0.9966(3) 0.38297(14) 0.59956(18) 0.0285(6) Uani 1 1 d .
N4 N 0.9828(3) 0.57496(13) 0.93711(18) 0.0252(6) Uani 1 1 d .
N5 N 1.0494(3) 0.64690(14) 0.63754(19) 0.0278(6) Uani 1 1 d .
N6 N 0.5974(3) 0.44880(15) 0.5096(2) 0.0340(7) Uani 1 1 d .
C1 C 0.9120(4) 0.78255(16) 0.8112(2) 0.0338(8) Uani 1 1 d .
C2 C 1.0202(4) 0.82795(18) 0.8380(2) 0.0346(8) Uani 1 1 d .
C3 C 1.0119(4) 0.89678(18) 0.8088(3) 0.0414(9) Uani 1 1 d .
H3 H 1.0863 0.9253 0.8241 0.055 Uiso 1 1 calc R
C4 C 0.8998(5) 0.92384(17) 0.7591(3) 0.0392(9) Uani 1 1 d .
C5 C 0.7897(4) 0.88022(18) 0.7393(3) 0.0366(8) Uani 1 1 d .
H5 H 0.7103 0.8975 0.7082 0.049 Uiso 1 1 calc R
C6 C 0.7946(4) 0.81079(16) 0.7651(2) 0.0319(7) Uani 1 1 d .
C7 C 1.1414(4) 0.8040(2) 0.8991(3) 0.0424(9) Uani 1 1 d .
H7a H 1.1821 0.8430 0.9329 0.056 Uiso 1 1 calc R
H7b H 1.1107 0.7720 0.9455 0.056 Uiso 1 1 calc R
C8 C 1.2988(5) 0.8178(2) 0.7782(3) 0.0575(12) Uani 1 1 d .
H8a H 1.2255 0.8341 0.7356 0.086 Uiso 1 1 calc R
H8b H 1.3646 0.7939 0.7433 0.086 Uiso 1 1 calc R
H8c H 1.3423 0.8560 0.8105 0.086 Uiso 1 1 calc R
C9 C 1.3576(5) 0.7493(3) 0.9146(4) 0.0674(14) Uani 1 1 d .
H9a H 1.3991 0.7888 0.9451 0.101 Uiso 1 1 calc R
H9b H 1.4250 0.7251 0.8814 0.101 Uiso 1 1 calc R
H9c H 1.3223 0.7198 0.9612 0.101 Uiso 1 1 calc R
C10 C 0.8924(5) 0.99833(19) 0.7305(3) 0.0535(11) Uani 1 1 d .
H10a H 0.8658 1.0254 0.7826 0.080 Uiso 1 1 calc R
H10b H 0.8260 1.0038 0.6780 0.080 Uiso 1 1 calc R
H10c H 0.9805 1.0131 0.7126 0.080 Uiso 1 1 calc R
C11 C 0.6701(4) 0.76672(18) 0.7478(2) 0.0328(8) Uani 1 1 d .
H11a H 0.6516 0.7439 0.8063 0.044 Uiso 1 1 calc R
H11b H 0.5923 0.7958 0.7300 0.044 Uiso 1 1 calc R
C12 C 0.7083(4) 0.74729(17) 0.5833(2) 0.0353(8) Uani 1 1 d .
H12a H 0.7204 0.7130 0.5361 0.053 Uiso 1 1 calc R
H12b H 0.7895 0.7748 0.5914 0.053 Uiso 1 1 calc R
H12c H 0.6316 0.7758 0.5637 0.053 Uiso 1 1 calc R
C13 C 0.5510(4) 0.67777(18) 0.6602(3) 0.0362(8) Uani 1 1 d .
H13a H 0.4814 0.7090 0.6358 0.054 Uiso 1 1 calc R
H13b H 0.5263 0.6600 0.7198 0.054 Uiso 1 1 calc R
H13c H 0.5591 0.6407 0.6165 0.054 Uiso 1 1 calc R
C14 C 1.0383(3) 0.45363(15) 0.8045(2) 0.0216(6) Uani 1 1 d .
C15 C 1.1173(3) 0.40589(16) 0.7579(2) 0.0251(7) Uani 1 1 d .
C16 C 1.1968(3) 0.35749(16) 0.8092(3) 0.0307(7) Uani 1 1 d .
H16 H 1.2481 0.3263 0.7769 0.041 Uiso 1 1 calc R
C17 C 1.2014(4) 0.35459(17) 0.9075(2) 0.0326(8) Uani 1 1 d .
C18 C 1.1254(4) 0.40253(17) 0.9533(3) 0.0301(7) Uani 1 1 d .
H18 H 1.1283 0.4020 1.0189 0.040 Uiso 1 1 calc R
C19 C 1.0441(3) 0.45187(16) 0.9044(2) 0.0254(7) Uani 1 1 d .
C20 C 1.1199(3) 0.40911(17) 0.6515(2) 0.0286(7) Uani 1 1 d .
H20a H 1.1332 0.4564 0.6332 0.038 Uiso 1 1 calc R
H20b H 1.1982 0.3831 0.6327 0.038 Uiso 1 1 calc R
C21 C 0.9849(4) 0.30928(17) 0.6146(2) 0.0367(8) Uani 1 1 d .
H21a H 1.0617 0.2864 0.5899 0.055 Uiso 1 1 calc R
H21b H 0.9015 0.2928 0.5828 0.055 Uiso 1 1 calc R
H21c H 0.9838 0.3001 0.6810 0.055 Uiso 1 1 calc R
C22 C 1.0052(4) 0.39661(19) 0.4979(2) 0.0381(9) Uani 1 1 d .
H22a H 1.0059 0.4452 0.4873 0.057 Uiso 1 1 calc R
H22b H 0.9274 0.3767 0.4633 0.057 Uiso 1 1 calc R
H22c H 1.0878 0.3768 0.4771 0.057 Uiso 1 1 calc R
C23 C 1.2874(4) 0.3012(2) 0.9623(3) 0.0446(10) Uani 1 1 d .
H23a H 1.2949 0.3132 1.0280 0.067 Uiso 1 1 calc R
H23b H 1.3771 0.2995 0.9388 0.067 Uiso 1 1 calc R
H23c H 1.2444 0.2572 0.9546 0.067 Uiso 1 1 calc R
C24 C 0.9608(3) 0.50115(16) 0.9578(2) 0.0249(6) Uani 1 1 d .
H24a H 0.8645 0.4907 0.9441 0.033 Uiso 1 1 calc R
H24b H 0.9814 0.4937 1.0248 0.033 Uiso 1 1 calc R
C25 C 1.1295(3) 0.59196(16) 0.9486(2) 0.0321(8) Uani 1 1 d .
H25a H 1.1424 0.6392 0.9325 0.048 Uiso 1 1 calc R
H25b H 1.1793 0.5634 0.9079 0.048 Uiso 1 1 calc R
H25c H 1.1624 0.5844 1.0130 0.048 Uiso 1 1 calc R
C26 C 0.9100(3) 0.6157(3) 1.0046(2) 0.0307(7) Uani 1 1 d .
H26a H 0.9462 0.6056 1.0676 0.046 Uiso 1 1 calc R
H26b H 0.8142 0.6046 0.9985 0.046 Uiso 1 1 calc R
H26c H 0.9220 0.6635 0.9918 0.046 Uiso 1 1 calc R
C27 C 0.7892(3) 0.57621(15) 0.5262(2) 0.0231(6) Uani 1 1 d .
C28 C 0.9091(3) 0.6048(3) 0.49207(18) 0.0239(6) Uani 1 1 d .
C29 C 0.9050(3) 0.62928(15) 0.3997(2) 0.0290(7) Uani 1 1 d .
H29 H 0.9835 0.6492 0.3782 0.039 Uiso 1 1 calc R
C30 C 0.7892(4) 0.62509(15) 0.3389(2) 0.0317(9) Uani 1 1 d .
C31 C 0.6775(4) 0.58992(17) 0.3700(2) 0.0339(9) Uani 1 1 d .
H31 H 0.6011 0.5832 0.3284 0.045 Uiso 1 1 calc R
C32 C 0.6761(3) 0.56443(16) 0.4616(2) 0.0269(7) Uani 1 1 d .
C33 C 1.0400(3) 0.6018(2) 0.5543(2) 0.0285(7) Uani 1 1 d .
H33a H 1.0529 0.5549 0.5760 0.038 Uiso 1 1 calc R
H33b H 1.1154 0.6127 0.5160 0.038 Uiso 1 1 calc R
C34 C 1.0635(4) 0.71847(17) 0.6074(2) 0.0343(8) Uani 1 1 d .
H34a H 1.1491 0.7241 0.5790 0.051 Uiso 1 1 calc R
H34b H 1.0612 0.7481 0.6613 0.051 Uiso 1 1 calc R
H34c H 0.9894 0.7299 0.5624 0.051 Uiso 1 1 calc R
C35 C 1.1727(3) 0.62923(18) 0.6978(3) 0.0371(9) Uani 1 1 d .
H35a H 1.1638 0.5836 0.7218 0.056 Uiso 1 1 calc R
H35b H 1.1829 0.6609 0.7496 0.056 Uiso 1 1 calc R
H35c H 1.2518 0.6317 0.6614 0.056 Uiso 1 1 calc R
C36 C 0.7851(5) 0.6545(2) 0.2399(3) 0.0520(11) Uani 1 1 d .
H36a H 0.7670 0.6185 0.1948 0.078 Uiso 1 1 calc R
H36b H 0.8717 0.6753 0.2296 0.078 Uiso 1 1 calc R
H36c H 0.7139 0.6883 0.2327 0.078 Uiso 1 1 calc R
C37 C 0.5588(3) 0.52149(18) 0.4926(2) 0.0309(7) Uani 1 1 d .
H37a H 0.5268 0.5407 0.5502 0.041 Uiso 1 1 calc R
H37b H 0.4837 0.5235 0.4445 0.041 Uiso 1 1 calc R
C38 C 0.6303(4) 0.4165(2) 0.4204(3) 0.0429(9) Uani 1 1 d .
H38a H 0.6547 0.3694 0.4317 0.064 Uiso 1 1 calc R
H38b H 0.7058 0.4401 0.3953 0.064 Uiso 1 1 calc R
H38c H 0.5519 0.4189 0.3761 0.064 Uiso 1 1 calc R
C39 C 0.4790(4) 0.4129(2) 0.5465(3) 0.0457(10) Uani 1 1 d .
H39a H 0.4006 0.4177 0.5026 0.069 Uiso 1 1 calc R
H39b H 0.4591 0.4326 0.6061 0.069 Uiso 1 1 calc R
H39c H 0.5004 0.3652 0.5550 0.069 Uiso 1 1 calc R
C40 C 0.5717(3) 0.52145(16) 0.8485(2) 0.0249(6) Uani 1 1 d .
C41 C 0.6230(3) 0.45059(17) 0.8287(2) 0.0276(7) Uani 1 1 d .
C42 C 0.6567(4) 0.39279(18) 0.8125(2) 0.0317(7) Uani 1 1 d .
C44 C 0.8189(4) 0.2982(2) 0.8414(3) 0.0421(9) Uani 1 1 d .
H44 H 0.8750 0.3269 0.8792 0.056 Uiso 1 1 calc R
C45 C 0.8560(5) 0.2308(2) 0.8289(3) 0.0589(13) Uani 1 1 d .
H45 H 0.9360 0.2137 0.8594 0.078 Uiso 1 1 calc R
C46 C 0.7741(6) 0.1888(2) 0.7712(4) 0.0655(15) Uani 1 1 d .
H46 H 0.7999 0.1435 0.7627 0.087 Uiso 1 1 calc R
C47' C 0.6563(6) 0.2124(2) 0.7265(4) 0.0635(14) Uani 1 1 d .
H47' H 0.6033 0.1835 0.6868 0.084 Uiso 1 1 calc R
C48 C 0.6150(5) 0.2791(2) 0.7396(3) 0.0472(10) Uani 1 1 d .
H48 H 0.5329 0.2947 0.7104 0.063 Uiso 1 1 calc R
C43 C 0.6969(4) 0.32329(17) 0.7971(3) 0.0334(8) Uani 1 1 d .
C49 C 0.5344(3) 0.52580(17) 0.9515(2) 0.0259(7) Uani 1 1 d .
C50 C 0.5323(3) 0.58979(18) 0.9950(2) 0.0359(9) Uani 1 1 d .
H50 H 0.5621 0.6282 0.9634 0.048 Uiso 1 1 calc R
C51 C 0.4863(3) 0.5968(2) 1.0843(3) 0.0423(11) Uani 1 1 d .
H51 H 0.4852 0.6399 1.1122 0.056 Uiso 1 1 calc R
C52 C 0.4424(4) 0.5409(3) 1.1320(3) 0.0497(11) Uani 1 1 d .
H52 H 0.4118 0.5459 1.1923 0.066 Uiso 1 1 calc R
C53 C 0.4436(5) 0.4769(2) 1.0904(3) 0.0526(11) Uani 1 1 d .
H53 H 0.4141 0.4387 1.1226 0.070 Uiso 1 1 calc R
C54 C 0.4889(4) 0.4699(2) 1.0007(3) 0.0406(9) Uani 1 1 d .
H54 H 0.4889 0.4268 0.9728 0.054 Uiso 1 1 calc R
C55 C 0.4396(3) 0.53160(18) 0.7867(2) 0.0290(7) Uani 1 1 d .
H55a H 0.3987 0.5745 0.8020 0.043 Uiso 1 1 calc R
H55b H 0.3771 0.4950 0.7978 0.043 Uiso 1 1 calc R
H55c H 0.4598 0.5316 0.7215 0.043 Uiso 1 1 calc R
Na1 Na 0.79515(13) 0.44744(6) 0.65149(9) 0.0266(3) Uani 1 1 d .

loop_
_atom_site_aniso_label
_atom_site_aniso_U_11
_atom_site_aniso_U_22
_atom_site_aniso_U_33
_atom_site_aniso_U_23
_atom_site_aniso_U_13
_atom_site_aniso_U_12
Ce1 0.02303(7) 0.01515(6) 0.02103(7) 0.00114(10) -0.00161(5) -0.00339(10)
O1 0.0468(15) 0.0168(11) 0.0358(13) 0.0003(10) -0.0069(11) -0.0073(10)
O2 0.0269(11) 0.0169(10) 0.0221(11) 0.0026(8) 0.0016(9) 0.0025(9)
O3 0.0304(12) 0.0221(11) 0.0222(11) 0.0013(9) -0.0017(9) -0.0062(9)
O4 0.0255(11) 0.0205(11) 0.0291(12) 0.0030(9) 0.0003(9) -0.0003(9)
N1 0.0408(19) 0.0386(19) 0.067(2) -0.0048(17) 0.0026(17) -0.0089(15)
N2 0.0371(16) 0.0181(13) 0.0297(14) 0.0016(11) -0.0025(12) 0.0001(11)
N3 0.0382(16) 0.0264(14) 0.0214(13) -0.0019(11) 0.0061(12) 0.0019(12)
N4 0.0304(14) 0.0227(13) 0.0218(13) -0.0022(10) -0.0039(11) -0.0029(11)
N5 0.0281(14) 0.0271(14) 0.0275(14) 0.0056(11) -0.0040(11) -0.0055(11)
N6 0.0402(17) 0.0280(15) 0.0340(15) -0.0068(12) 0.0052(13) -0.0098(13)
C1 0.051(2) 0.0185(16) 0.0322(18) -0.0017(13) 0.0024(16) -0.0095(15)
C2 0.046(2) 0.0265(17) 0.0315(18) -0.0045(14) 0.0024(16) -0.0042(16)
C3 0.059(3) 0.0234(17) 0.042(2) -0.0096(16) 0.0058(19) -0.0149(17)
C4 0.067(3) 0.0173(16) 0.0342(19) 0.0018(14) 0.0077(18) -0.0032(16)
C5 0.055(2) 0.0232(17) 0.0326(18) -0.0012(14) 0.0067(17) 0.0055(16)
C6 0.050(2) 0.0183(15) 0.0278(17) -0.0047(13) 0.0034(15) -0.0005(15)
C7 0.053(2) 0.032(2) 0.043(2) -0.0077(18) 0.0024(19) -0.0150(18)
C8 0.052(3) 0.060(3) 0.062(3) -0.008(2) 0.014(2) -0.008(2)
C9 0.042(3) 0.058(3) 0.100(4) 0.014(3) -0.010(3) -0.008(2)
C10 0.083(3) 0.0177(18) 0.060(3) 0.0017(18) 0.006(2) -0.0053(19)
C11 0.040(2) 0.0235(17) 0.0353(19) 0.0023(14) 0.0070(16) 0.0018(15)
C12 0.052(2) 0.0213(17) 0.0324(18) 0.0024(14) 0.0035(16) 0.0024(16)
C13 0.0322(19) 0.0283(18) 0.047(2) 0.0061(16) -0.0080(16) 0.0002(15)
C14 0.0204(15) 0.0190(14) 0.0253(15) 0.0014(12) -0.0001(12) -0.0024(12)
C15 0.0253(16) 0.0216(15) 0.0281(16) 0.0000(12) 0.0004(13) 0.0015(12)
C16 0.0300(18) 0.0206(16) 0.042(2) -0.0012(14) 0.0031(15) 0.0042(13)
C17 0.0380(19) 0.0243(17) 0.0346(18) 0.0067(14) -0.0040(15) 0.0034(14)
C18 0.0369(19) 0.0289(18) 0.0239(17) 0.0021(14) -0.0035(15) -0.0023(15)
C19 0.0291(17) 0.0231(16) 0.0235(15) 0.0011(12) -0.0026(13) -0.0014(13)
C20 0.0333(18) 0.0242(16) 0.0291(17) 0.0023(13) 0.0086(14) 0.0033(14)
C21 0.055(2) 0.0268(18) 0.0293(18) -0.0051(14) 0.0060(16) -0.0001(16)
C22 0.053(2) 0.034(2) 0.0286(18) 0.0011(15) 0.0095(16) 0.0063(17)
C23 0.052(2) 0.035(2) 0.046(2) 0.0051(17) -0.0108(19) 0.0134(18)
C24 0.0329(17) 0.0221(15) 0.0194(14) 0.0005(12) 0.0000(13) -0.0018(13)
C25 0.0328(17) 0.029(2) 0.0330(16) -0.0026(13) -0.0068(13) -0.0046(13)
C26 0.0389(15) 0.0273(19) 0.0254(13) -0.0072(19) -0.0012(11) 0.004(2)
C27 0.0310(17) 0.0172(14) 0.0209(15) -0.0033(12) 0.0008(12) 0.0021(13)
C28 0.0291(13) 0.0183(15) 0.0245(12) -0.0034(19) 0.0024(10) -0.0017(19)
C29 0.0355(17) 0.0232(17) 0.0295(16) -0.0034(11) 0.0121(13) -0.0052(12)
C30 0.0468(19) 0.028(2) 0.0198(14) -0.0007(12) 0.0012(13) -0.0048(14)
C31 0.0414(19) 0.039(2) 0.0203(15) -0.0048(12) -0.0067(13) -0.0073(14)
C32 0.0315(17) 0.0245(16) 0.0248(16) -0.0009(13) 0.0022(13) -0.0028(13)
C33 0.0252(13) 0.027(2) 0.0333(14) 0.0047(17) 0.0052(11) -0.0018(17)
C34 0.044(2) 0.0265(17) 0.0318(18) 0.0074(14) -0.0027(15) -0.0118(15)
C35 0.0271(16) 0.042(2) 0.0411(19) 0.0136(15) -0.0101(14) -0.0112(14)
C36 0.068(3) 0.060(3) 0.0270(19) 0.0055(18) -0.0033(19) -0.021(2)
C37 0.0294(17) 0.0353(19) 0.0274(17) -0.0080(14) -0.0027(14) -0.0084(14)
C38 0.052(2) 0.037(2) 0.040(2) -0.0110(17) 0.0038(18) -0.0132(18)
C39 0.053(2) 0.043(2) 0.041(2) -0.0080(18) 0.0046(19) -0.0193(19)
C40 0.0272(16) 0.0231(16) 0.0247(16) -0.0001(12) 0.0039(13) -0.0006(13)
C41 0.0292(17) 0.0264(17) 0.0275(16) 0.0025(13) 0.0045(13) -0.0008(14)
C42 0.0354(19) 0.0273(18) 0.0332(18) 0.0026(14) 0.0078(15) -0.0025(15)
C44 0.049(2) 0.038(2) 0.041(2) 0.0114(17) 0.0150(18) 0.0088(18)
C45 0.075(3) 0.039(2) 0.066(3) 0.023(2) 0.032(3) 0.020(2)
C46 0.099(4) 0.022(2) 0.082(4) 0.010(2) 0.052(3) 0.014(2)
C47' 0.089(4) 0.029(2) 0.076(3) -0.009(2) 0.028(3) -0.011(2)
C48 0.058(3) 0.030(2) 0.053(2) -0.0024(17) 0.007(2) -0.0102(18)
C43 0.042(2) 0.0201(16) 0.040(2) 0.0062(14) 0.0173(16) 0.0011(14)
C49 0.0247(16) 0.0272(16) 0.0256(16) -0.0013(13) 0.0001(13) -0.0017(13)
C50 0.0325(18) 0.038(2) 0.0368(18) -0.0045(14) 0.0022(14) 0.0005(14)
C51 0.0369(17) 0.050(3) 0.0399(18) -0.0163(19) 0.0032(14) 0.0024(18)
C52 0.043(2) 0.082(3) 0.0241(18) -0.003(2) 0.0028(16) 0.004(2)
C53 0.057(3) 0.058(3) 0.044(2) 0.016(2) 0.012(2) -0.003(2)
C54 0.050(2) 0.036(2) 0.037(2) 0.0021(16) 0.0121(17) -0.0033(17)
C55 0.0274(17) 0.0282(17) 0.0310(17) -0.0015(14) 0.0000(13) -0.0036(13)
Na1 0.0323(7) 0.0205(6) 0.0271(6) -0.0021(5) 0.0038(5) -0.0044(5)

loop_
_atom_type_symbol
_atom_type_description
_atom_type_scat_dispersion_real
_atom_type_scat_dispersion_imag
_atom_type_scat_source
C C 0.0033 0.0016 'International Tables Vol C Tables 4.2.6.8 and 6.1.1.4'
H H 0.0000 0.0000 'International Tables Vol C Tables 4.2.6.8 and 6.1.1.4'
N N 0.0061 0.0033 'International Tables Vol C Tables 4.2.6.8 and 6.1.1.4'
O O 0.0106 0.0060 'International Tables Vol C Tables 4.2.6.8 and 6.1.1.4'
Na Na 0.0362 0.0249 'International Tables Vol C Tables 4.2.6.8 and 6.1.1.4'
Ce Ce -0.2486 2.6331 'International Tables Vol C Tables 4.2.6.8 and 6.1.1.4'

loop_
_geom_angle_atom_site_label_1
_geom_angle_atom_site_label_2
_geom_angle_atom_site_label_3
_geom_angle
O4 Ce1 O1 109.82(8)
O4 Ce1 O2 94.01(7)
O1 Ce1 O2 136.12(8)
O4 Ce1 O3 90.42(7)
O1 Ce1 O3 140.80(7)
O2 Ce1 O3 71.78(7)
O4 Ce1 N4 83.37(8)
O1 Ce1 N4 76.70(8)
O2 Ce1 N4 69.93(7)
O3 Ce1 N4 140.61(8)
O4 Ce1 N5 163.45(8)
O1 Ce1 N5 81.98(8)
O2 Ce1 N5 84.36(7)
O3 Ce1 N5 73.40(8)
N4 Ce1 N5 111.26(8)
O4 Ce1 N2 86.79(8)
O1 Ce1 N2 71.78(8)
O2 Ce1 N2 148.24(7)
O3 Ce1 N2 76.46(7)
N4 Ce1 N2 141.37(8)
N5 Ce1 N2 86.05(8)
C1 O1 Ce1 140.5(2)
C14 O2 Na1 112.61(17)
C14 O2 Ce1 143.96(18)
Na1 O2 Ce1 98.25(8)
C27 O3 Na1 117.57(18)
C27 O3 Ce1 135.63(19)
Na1 O3 Ce1 101.32(9)
C40 O4 Ce1 155.95(19)
C7 N1 C8 111.9(3)
C7 N1 C9 108.2(4)
C8 N1 C9 108.7(3)
C12 N2 C13 107.7(3)
C12 N2 C11 109.8(3)
C13 N2 C11 108.0(3)
C12 N2 Ce1 124.5(2)
C13 N2 Ce1 101.71(18)
C11 N2 Ce1 104.03(19)
C21 N3 C20 109.9(3)
C21 N3 C22 109.3(3)
C20 N3 C22 109.3(3)
C21 N3 Na1 112.5(2)
C20 N3 Na1 108.44(19)
C22 N3 Na1 107.2(2)
C26 N4 C25 108.6(3)
C26 N4 C24 108.2(3)
C25 N4 C24 110.4(2)
C26 N4 Ce1 104.10(18)
C25 N4 Ce1 114.54(19)
C24 N4 Ce1 110.61(17)
C34 N5 C33 109.7(3)
C34 N5 C35 107.6(3)
C33 N5 C35 109.3(3)
C34 N5 Ce1 121.2(2)
C33 N5 Ce1 110.69(19)
C35 N5 Ce1 97.13(19)
C38 N6 C39 108.9(3)
C38 N6 C37 109.8(3)
C39 N6 C37 108.3(3)
C38 N6 Na1 116.9(2)
C39 N6 Na1 105.6(2)
C37 N6 Na1 107.01(19)
O1 C1 C6 121.2(3)
O1 C1 C2 121.7(3)
C6 C1 C2 117.1(3)
C3 C2 C1 119.5(3)
C3 C2 C7 119.8(3)
C1 C2 C7 120.7(3)
C4 C3 C2 123.3(4)
C3 C4 C5 116.8(3)
C3 C4 C10 122.2(4)
C5 C4 C10 120.9(4)
C4 C5 C6 121.8(4)
C1 C6 C5 121.1(3)
C1 C6 C11 118.9(3)
C5 C6 C11 119.9(3)
N1 C7 C2 113.1(3)
N2 C11 C6 114.1(3)
O2 C14 C15 121.0(3)
O2 C14 C19 121.0(3)
C15 C14 C19 118.0(3)
C16 C15 C14 120.5(3)
C16 C15 C20 120.2(3)
C14 C15 C20 119.3(3)
C17 C16 C15 121.9(3)
C18 C17 C16 117.4(3)
C18 C17 C23 121.3(3)
C16 C17 C23 121.3(3)
C17 C18 C19 122.4(3)
C18 C19 C14 119.7(3)
C18 C19 C24 120.0(3)
C14 C19 C24 120.3(3)
N3 C20 C15 114.8(3)
N4 C24 C19 115.5(3)
O3 C27 C32 120.6(3)
O3 C27 C28 121.0(3)
C32 C27 C28 118.3(3)
C29 C28 C27 119.1(3)
C29 C28 C33 122.3(3)
C27 C28 C33 118.4(3)
C30 C29 C28 122.5(3)
C29 C30 C31 117.5(3)
C29 C30 C36 121.8(3)
C31 C30 C36 120.7(3)
C30 C31 C32 122.1(3)
C31 C32 C27 119.5(3)
C31 C32 C37 121.8(3)
C27 C32 C37 118.6(3)
N5 C33 C28 116.9(3)
N6 C37 C32 112.8(3)
O4 C40 C41 110.2(3)
O4 C40 C55 110.9(3)
C41 C40 C55 107.0(3)
O4 C40 C49 112.0(3)
C41 C40 C49 109.5(3)
C55 C40 C49 107.1(3)
C42 C41 C40 176.5(4)
C41 C42 C43 177.8(4)
C45 C44 C43 120.0(4)
C46 C45 C44 119.8(5)
C47' C46 C45 121.2(4)
C46 C47' C48 120.3(5)
C47' C48 C43 119.9(4)
C44 C43 C48 118.9(4)
C44 C43 C42 119.8(4)
C48 C43 C42 121.3(4)
C54 C49 C50 118.0(3)
C54 C49 C40 122.8(3)
C50 C49 C40 118.9(3)
C51 C50 C49 120.7(4)
C52 C51 C50 120.5(4)
C51 C52 C53 119.8(4)
C54 C53 C52 119.7(4)
C53 C54 C49 121.3(4)
O3 Na1 O2 75.22(8)
O3 Na1 N3 116.80(10)
O2 Na1 N3 83.10(9)
O3 Na1 N6 78.52(9)
O2 Na1 N6 153.74(10)
N3 Na1 N6 109.00(10)

loop_
_geom_bond_atom_site_label_1
_geom_bond_atom_site_label_2
_geom_bond_distance
Ce1 O4 2.237(2)
Ce1 O1 2.343(2)
Ce1 O2 2.384(2)
Ce1 O3 2.392(2)
Ce1 N4 2.752(3)
Ce1 N5 2.781(3)
Ce1 N2 2.909(3)
O1 C1 1.333(4)
O2 C14 1.329(4)
O2 Na1 2.350(2)
O3 C27 1.320(4)
O3 Na1 2.235(2)
O4 C40 1.397(4)
N1 C7 1.435(5)
N1 C8 1.458(6)
N1 C9 1.485(6)
N2 C12 1.468(4)
N2 C13 1.469(4)
N2 C11 1.489(4)
N3 C21 1.460(4)
N3 C20 1.462(4)
N3 C22 1.475(4)
N3 Na1 2.491(3)
N4 C26 1.466(4)
N4 C25 1.471(4)
N4 C24 1.489(4)
N5 C34 1.470(4)
N5 C33 1.471(5)
N5 C35 1.472(4)
N6 C38 1.469(5)
N6 C39 1.480(5)
N6 C37 1.484(5)
N6 Na1 2.697(3)
C1 C6 1.396(5)
C1 C2 1.413(5)
C2 C3 1.407(5)
C2 C7 1.496(5)
C3 C4 1.369(6)
C4 C5 1.387(6)
C4 C10 1.511(5)
C5 C6 1.404(5)
C6 C11 1.497(5)
C14 C15 1.404(4)
C14 C19 1.416(4)
C15 C16 1.397(4)
C15 C20 1.514(4)
C16 C17 1.394(5)
C17 C18 1.385(5)
C17 C23 1.520(5)
C18 C19 1.403(5)
C19 C24 1.499(4)
C27 C32 1.408(4)
C27 C28 1.413(5)
C28 C29 1.395(4)
C28 C33 1.507(4)
C29 C30 1.379(5)
C30 C31 1.388(5)
C30 C36 1.516(5)
C31 C32 1.393(4)
C32 C37 1.510(5)
C40 C41 1.504(5)
C40 C55 1.525(4)
C40 C49 1.534(4)
C41 C42 1.202(5)
C42 C43 1.434(5)
C44 C45 1.379(6)
C44 C43 1.399(5)
C45 C46 1.377(7)
C46 C47' 1.358(7)
C47' C48 1.380(6)
C48 C43 1.401(5)
C49 C54 1.385(5)
C49 C50 1.394(5)
C50 C51 1.380(5)
C51 C52 1.370(6)
C52 C53 1.382(6)
C53 C54 1.384(6)
